data_7116528
loop_
_publ_author_name
'Fei-Yan Yi'
'Wei Zhu'
'Song Dang'
'Jian-Ping Li'
'Dai Wu'
'Yun-hui Li'
'Zhong-Ming Sun'

_publ_section_title
;
 Polyoxometalates-based heterometallic organic-inorganic hybrid materials
 for rapid adsorption and selective separation of methylene blue from
 aqueous solutions
;
_journal_name_full Chem.Commun.
_journal_page_first 3336
_journal_paper_doi 10.1039/C4cc09569C
_journal_volume 51
_journal_year 2015
_chemical_formula_sum 'C16 H111 Cu4 Dy2 K2 N16 O101.5 Si2 W22'
_chemical_formula_weight 6910.45
_chemical_name_systematic
; 
 ? 
;
_space_group_IT_number 8
_symmetry_cell_setting monoclinic
_symmetry_space_group_name_Hall 'C -2y'
_symmetry_space_group_name_H-M 'C 1 m 1'
_atom_sites_solution_hydrogens geom
_atom_sites_solution_primary direct
_atom_sites_solution_secondary difmap
_audit_creation_method SHELXL-97
_audit_update_record
;
2014-12-23 deposited with the CCDC.
2015-01-07 downloaded from the CCDC.
;
_cell_angle_alpha 90.00
_cell_angle_beta 101.9730(10)
_cell_angle_gamma 90.00
_cell_formula_units_Z 2
_cell_length_a 20.5847(11)
_cell_length_b 13.4613(7)
_cell_length_c 22.9069(13)
_cell_measurement_reflns_used 4214
_cell_measurement_temperature 296(2)
_cell_measurement_theta_max 26.09
_cell_measurement_theta_min 1.82
_cell_volume 6209.3(6)
_computing_cell_refinement 'Bruker SAINT'
_computing_data_collection 'Bruker APEX2'
_computing_data_reduction 'Bruker SAINT'
_computing_molecular_graphics 'Bruker SHELXTL'
_computing_publication_material 'Bruker SHELXTL'
_computing_structure_refinement 'SHELXL-97 (Sheldrick, 1997)'
_computing_structure_solution 'SHELXS-97 (Sheldrick, 1990)'
_diffrn_ambient_temperature 296(2)
_diffrn_measured_fraction_theta_full 0.998
_diffrn_measured_fraction_theta_max 0.998
_diffrn_measurement_device_type 'Bruker APEX-II CCD'
_diffrn_measurement_method 'phi and omega scans'
_diffrn_radiation_monochromator graphite
_diffrn_radiation_source 'fine-focus sealed tube'
_diffrn_radiation_type MoK\a
_diffrn_radiation_wavelength 0.71073
_diffrn_reflns_av_R_equivalents 0.0450
_diffrn_reflns_av_unetI/netI 0.0601
_diffrn_reflns_limit_h_max 25
_diffrn_reflns_limit_h_min -13
_diffrn_reflns_limit_k_max 16
_diffrn_reflns_limit_k_min -16
_diffrn_reflns_limit_l_max 28
_diffrn_reflns_limit_l_min -28
_diffrn_reflns_number 19627
_diffrn_reflns_theta_full 26.09
_diffrn_reflns_theta_max 26.09
_diffrn_reflns_theta_min 1.82
_exptl_absorpt_coefficient_mu 22.331
_exptl_absorpt_correction_T_max 0.7453
_exptl_absorpt_correction_T_min 0.6073
_exptl_absorpt_correction_type multi-scan
_exptl_absorpt_process_details
'SADABS-2008/1 - Bruker AXS was used for absorption correction. wR2(int) was 0.0672 before and 0.0527 after correction. The Ratio of minimum to maximum transmission is 0.8148. The  Lambda/2 correction factor is 0.0015.'
_exptl_crystal_colour purple
_exptl_crystal_density_diffrn 3.696
_exptl_crystal_density_meas 3.654
_exptl_crystal_density_method 'not measured'
_exptl_crystal_description plate
_exptl_crystal_F_000 6146
_exptl_crystal_size_max 0.42
_exptl_crystal_size_mid 0.31
_exptl_crystal_size_min 0.27
_platon_squeeze_details
;
;
_refine_diff_density_max 2.515
_refine_diff_density_min -2.311
_refine_diff_density_rms 0.336
_refine_ls_abs_structure_details 'Flack H D (1983), Acta Cryst. A39, 876-881'
_refine_ls_abs_structure_Flack 0.00
_refine_ls_extinction_coef 0.000037(4)
_refine_ls_extinction_expression Fc^*^=kFc[1+0.001xFc^2^\l^3^/sin(2\q)]^-1/4^
_refine_ls_extinction_method SHELXL
_refine_ls_goodness_of_fit_ref 1.067
_refine_ls_hydrogen_treatment constr
_refine_ls_matrix_type full
_refine_ls_number_parameters 698
_refine_ls_number_reflns 8892
_refine_ls_number_restraints 68
_refine_ls_restrained_S_all 1.065
_refine_ls_R_factor_all 0.0497
_refine_ls_R_factor_gt 0.0407
_refine_ls_shift/su_max 0.065
_refine_ls_shift/su_mean 0.002
_refine_ls_structure_factor_coef Fsqd
_refine_ls_weighting_details 'calc w=1/[\s^2^(Fo^2^)+(0.0487P)^2^+59.1303P] where P=(Fo^2^+2Fc^2^)/3'
_refine_ls_weighting_scheme calc
_refine_ls_wR_factor_gt 0.0970
_refine_ls_wR_factor_ref 0.1028
_reflns_number_gt 7796
_reflns_number_total 8892
_reflns_threshold_expression >2sigma(I)
_cod_data_source_file c4cc09569c2.cif
_cod_data_source_block Dy-1
_cod_original_sg_symbol_H-M Cm
_cod_original_formula_sum 'C16 H111 Cu4 Dy2 K2 N16 O101.50 Si2 W22'
_cod_database_code 7116528

loop_
_symmetry_equiv_pos_as_xyz
'x, y, z'
'x, -y, z'
'x+1/2, y+1/2, z'
'x+1/2, -y+1/2, z'

loop_
_atom_site_label
_atom_site_type_symbol
_atom_site_fract_x
_atom_site_fract_y
_atom_site_fract_z
_atom_site_U_iso_or_equiv
_atom_site_adp_type
_atom_site_occupancy
_atom_site_symmetry_multiplicity
_atom_site_calc_flag
_atom_site_refinement_flags
K1 K 0.4016(4) 0.6907(6) 0.5273(3) 0.0646(15) Uani 1 1 d .
Cu1 Cu 0.9349(2) 0.5000 0.86589(19) 0.0295(10) Uani 1 2 d S
Cu2 Cu 0.2970(3) 0.5000 0.8131(2) 0.0446(12) Uani 1 2 d S
Cu3 Cu 0.2083(2) 0.5000 0.2097(2) 0.0397(11) Uani 1 2 d S
Cu4 Cu 0.8301(3) 0.5000 0.2270(2) 0.0480(13) Uani 1 2 d S
Dy1 Dy 0.52374(8) 0.5000 0.11758(6) 0.0212(3) Uani 1 2 d S
Dy2 Dy 0.62981(8) 0.5000 -0.36543(7) 0.0262(4) Uani 1 2 d S
Si1 Si 0.5451(5) 0.5000 0.3012(4) 0.0138(16) Uani 1 2 d S
Si2 Si 0.6064(5) 0.5000 -0.1874(4) 0.0169(17) Uani 1 2 d S
W1 W 0.53859(6) 0.24001(7) 0.30403(5) 0.0290(2) Uani 1 1 d .
W2 W 0.65343(5) 0.37705(7) 0.22628(4) 0.0201(2) Uani 1 1 d .
W3 W 0.68039(5) 0.37506(8) 0.39355(4) 0.0268(2) Uani 1 1 d .
W4 W 0.57262(7) 0.5000 0.45785(6) 0.0211(3) Uani 1 2 d S
W5 W 0.43005(5) 0.63802(8) 0.36839(4) 0.0257(2) Uani 1 1 d .
W6 W 0.41286(5) 0.63442(8) 0.21730(4) 0.0280(2) Uani 1 1 d .
W7 W 0.61241(5) 0.24027(7) -0.18434(4) 0.0254(2) Uani 1 1 d .
W8 W 0.73766(5) 0.36555(8) -0.22458(4) 0.0265(2) Uani 1 1 d .
W9 W 0.72091(5) 0.36169(9) -0.07988(4) 0.0313(3) Uani 1 1 d .
W10 W 0.58156(6) 0.5000 -0.03909(5) 0.0176(3) Uani 1 2 d S
W11 W 0.47267(4) 0.62406(6) -0.14450(4) 0.01809(19) Uani 1 1 d .
W12 W 0.49626(5) 0.62241(7) -0.30361(4) 0.0212(2) Uani 1 1 d .
N1 N 0.2904(16) 0.397(2) 0.8756(12) 0.0646(15) Uani 1 1 d .
H1C H 0.2562 0.3565 0.8616 0.077 Uiso 1 1 calc R
H1D H 0.3278 0.3608 0.8831 0.077 Uiso 1 1 calc R
N2 N 0.2981(15) 0.402(2) 0.7491(11) 0.0646(15) Uani 1 1 d .
H2A H 0.3369 0.3686 0.7576 0.077 Uiso 1 1 calc R
H2B H 0.2655 0.3574 0.7492 0.077 Uiso 1 1 calc R
N3 N 0.8181(16) 0.601(2) 0.1667(12) 0.0646(15) Uani 1 1 d .
H3C H 0.7935 0.6506 0.1770 0.077 Uiso 1 1 calc R
H3D H 0.8579 0.6258 0.1639 0.077 Uiso 1 1 calc R
N4 N 0.8477(16) 0.597(2) 0.2924(12) 0.0646(15) Uani 1 1 d .
H4A H 0.8774 0.6429 0.2859 0.077 Uiso 1 1 calc R
H4B H 0.8100 0.6287 0.2957 0.077 Uiso 1 1 calc R
N5 N 0.9383(12) 0.5969(15) 0.8003(10) 0.041(6) Uani 1 1 d .
H5A H 0.9017 0.6354 0.7943 0.049 Uiso 1 1 calc R
H5B H 0.9739 0.6366 0.8112 0.049 Uiso 1 1 calc R
N6 N 0.9196(16) 0.601(2) 0.9233(12) 0.0646(15) Uani 1 1 d .
H6C H 0.9551 0.6418 0.9318 0.077 Uiso 1 1 calc R
H6D H 0.8842 0.6383 0.9066 0.077 Uiso 1 1 calc R
N7 N 0.2046(16) 0.401(2) 0.1419(12) 0.0646(15) Uani 1 1 d .
H7C H 0.2404 0.3608 0.1499 0.077 Uiso 1 1 calc R
H7D H 0.1680 0.3626 0.1386 0.077 Uiso 1 1 calc R
N8 N 0.2207(19) 0.402(2) 0.2779(14) 0.084(10) Uani 1 1 d U
H8A H 0.1856 0.3609 0.2727 0.101 Uiso 1 1 calc R
H8B H 0.2572 0.3655 0.2780 0.101 Uiso 1 1 calc R
C1 C 0.942(2) 0.549(3) 0.7476(17) 0.088(13) Uani 1 1 d U
H1A H 0.9047 0.5710 0.7171 0.105 Uiso 1 1 calc R
H1B H 0.9821 0.5710 0.7356 0.105 Uiso 1 1 calc R
C3 C 0.227(2) 0.452(2) 0.3349(14) 0.078(13) Uani 1 1 d .
H3A H 0.1914 0.4294 0.3531 0.093 Uiso 1 1 calc R
H3B H 0.2685 0.4294 0.3603 0.093 Uiso 1 1 calc R
C5 C 0.2030(18) 0.451(2) 0.0883(14) 0.0646(15) Uani 1 1 d .
H5C H 0.2411 0.4297 0.0728 0.077 Uiso 1 1 calc R
H5D H 0.1637 0.4297 0.0601 0.077 Uiso 1 1 calc R
C6 C 0.2806(19) 0.444(2) 0.9324(14) 0.0646(15) Uani 1 1 d .
H6A H 0.3155 0.4207 0.9647 0.077 Uiso 1 1 calc R
H6B H 0.2386 0.4207 0.9404 0.077 Uiso 1 1 calc R
C7 C 0.8713(18) 0.547(2) 0.3406(14) 0.0646(15) Uani 1 1 d .
H7A H 0.9169 0.5680 0.3545 0.077 Uiso 1 1 calc R
H7B H 0.8470 0.5680 0.3705 0.077 Uiso 1 1 calc R
O1 O 0.4278(11) 0.5000 -0.1416(9) 0.020(5) Uani 1 2 d S
O1W O 0.4730(9) 0.6150(13) 0.0444(7) 0.038(5) Uani 1 1 d .
O2 O 0.4113(8) 0.7037(12) -0.1351(7) 0.028(4) Uani 1 1 d .
O2W O 0.6695(13) 0.3687(16) -0.4161(9) 0.067(7) Uani 1 1 d .
O3 O 0.4633(8) 0.6182(11) -0.2243(7) 0.026(4) Uani 1 1 d .
O3W O 0.749(3) 0.5000 -0.378(2) 0.172(15) Uani 1 2 d S
O4 O 0.5148(13) 0.6005(18) -0.0614(10) 0.0646(15) Uani 1 1 d .
O4W O 0.373(2) 0.827(4) 0.5225(17) 0.172(15) Uani 1 1 d .
O5 O 0.5525(10) 0.5000 -0.1430(8) 0.014(4) Uani 1 2 d S
O6W O 0.4957(12) 0.7493(18) 0.5376(10) 0.0646(15) Uani 1 1 d .
O6 O 0.5857(10) 0.5000 0.0354(8) 0.016(4) Uani 1 2 d S
O7 O 0.4654(9) 0.6019(12) 0.1671(7) 0.031(4) Uani 1 1 d .
O7W O 0.806(2) 0.5000 0.529(2) 0.15(2) Uani 1 2 d S
O8 O 0.3805(9) 0.6559(17) 0.2941(7) 0.047(6) Uani 1 1 d .
O9 O 0.6045(8) 0.3887(11) 0.1513(6) 0.022(4) Uani 1 1 d .
O8W O 0.088(2) 0.5000 0.1953(19) 0.13(2) Uani 1 2 d S
O10 O 0.5885(10) 0.5000 0.2479(9) 0.019(5) Uani 1 2 d S
O11 O 0.5979(11) 0.5000 0.3637(10) 0.022(5) Uani 1 2 d S
O9W O 0.0619(16) 0.5000 0.9116(14) 0.061(9) Uani 1 2 d S
O12 O 0.4989(7) 0.4026(11) 0.2983(6) 0.018(3) Uani 1 1 d .
O10W O 0.0733(16) 0.6882(18) 0.9790(11) 0.092(10) Uani 1 1 d .
O13 O 0.4641(10) 0.2386(14) 0.2414(7) 0.038(5) Uani 1 1 d .
O11W O 0.3664(15) 0.703(2) 0.0573(12) 0.090(8) Uani 1 1 d U
O14 O 0.5554(10) 0.1157(12) 0.3030(9) 0.041(5) Uani 1 1 d .
O12W O 0.796(2) 0.291(4) 0.6246(13) 0.162(19) Uani 1 1 d .
O15 O 0.6411(8) 0.4034(11) 0.4620(6) 0.022(3) Uani 1 1 d .
O16 O 0.5084(8) 0.4037(11) 0.4279(6) 0.022(3) Uani 1 1 d .
O18 O 0.4103(10) 0.5000 0.3648(10) 0.027(5) Uani 1 2 d S
O19 O 0.7416(9) 0.2945(16) 0.4248(7) 0.047(6) Uani 1 1 d .
O20 O 0.7254(10) 0.5000 0.4110(10) 0.027(5) Uani 1 2 d S
O21 O 0.6924(9) 0.3827(14) 0.3152(7) 0.035(5) Uani 1 1 d .
O22 O 0.7423(11) 0.5000 -0.0765(9) 0.026(5) Uani 1 2 d SU
O23 O 0.7736(9) 0.3448(12) -0.1355(7) 0.030(4) Uani 1 1 d U
O24 O 0.7679(12) 0.5000 -0.2077(11) 0.038(6) Uani 1 2 d S
O25 O 0.8088(8) 0.3202(15) -0.2468(7) 0.037(5) Uani 1 1 d .
O26 O 0.6857(9) 0.3984(12) -0.2911(8) 0.033(4) Uani 1 1 d .
O27 O 0.6917(8) 0.2398(12) -0.2180(7) 0.030(4) Uani 1 1 d .
O28 O 0.5977(10) 0.1172(12) -0.1870(8) 0.036(5) Uani 1 1 d .
O30 O 0.6752(11) 0.2455(14) -0.1052(8) 0.043(5) Uani 1 1 d .
O31 O 0.6527(7) 0.4011(11) -0.1717(6) 0.018(3) Uani 1 1 d .
O32 O 0.6110(9) 0.2830(12) 0.3670(6) 0.028(4) Uani 1 1 d .
O33 O 0.6464(8) 0.4017(12) -0.0468(6) 0.024(4) Uani 1 1 d .
O34 O 0.7726(10) 0.3228(17) -0.0172(7) 0.052(6) Uani 1 1 d .
O35 O 0.5922(8) 0.2882(11) 0.2501(6) 0.024(4) Uani 1 1 d .
O36 O 0.7048(12) 0.5000 0.2242(9) 0.027(5) Uani 1 2 d SU
O37 O 0.7164(9) 0.2951(12) 0.2174(8) 0.035(4) Uani 1 1 d .
O39 O 0.3823(9) 0.6831(13) 0.4148(7) 0.037(4) Uani 1 1 d .
O40 O 0.3460(10) 0.6836(18) 0.1700(9) 0.055(6) Uani 1 1 d .
O41 O 0.5635(11) 0.5000 -0.2563(9) 0.021(5) Uani 1 2 d S
O43 O 0.5619(8) 0.2862(13) -0.2556(6) 0.029(4) Uani 1 1 d .
O44 O 0.5449(8) 0.6070(12) -0.3595(7) 0.028(4) Uani 1 1 d .
O45 O 0.4490(11) 0.5000 -0.3235(9) 0.022(5) Uani 1 2 d S
O46 O 0.4376(8) 0.7021(13) -0.3376(7) 0.034(4) Uani 1 1 d .
O47 O 0.3892(13) 0.5000 0.2262(10) 0.036(6) Uani 1 2 d S
O15W O 0.102(4) 0.333(3) 0.652(2) 0.13(3) Uani 0.50 1 d P
O14W O 0.3029(13) 0.6470(17) 0.5186(10) 0.0646(15) Uani 1 1 d .
C4 C 0.2900(18) 0.443(2) 0.6897(14) 0.0646(15) Uani 1 1 d .
H4C H 0.2485 0.4194 0.6655 0.077 Uiso 1 1 calc R
H4D H 0.3258 0.4194 0.6716 0.077 Uiso 1 1 calc R
O17 O 0.4827(9) 0.7560(12) 0.3577(6) 0.030(4) Uani 1 1 d U
O29 O 0.5459(7) 0.2831(10) -0.1445(5) 0.014(3) Uani 1 1 d U
O38 O 0.5705(11) 0.5000 0.5321(8) 0.020(5) Uani 1 2 d SU
O48 O 0.408(5) 0.5000 0.533(4) 0.11(3) Uani 0.50 2 d SPU
C2 C 0.909(3) 0.561(4) 0.974(2) 0.15(2) Uani 1 1 d U
H2C H 0.8666 0.5840 0.9809 0.182 Uiso 1 1 calc R
H2D H 0.9432 0.5840 1.0070 0.182 Uiso 1 1 calc R
C8 C 0.7840(19) 0.558(2) 0.1070(14) 0.0646(15) Uani 1 1 d .
H8C H 0.8063 0.5821 0.0764 0.077 Uiso 1 1 calc R
H8D H 0.7385 0.5821 0.0973 0.077 Uiso 1 1 calc R

loop_
_atom_site_aniso_label
_atom_site_aniso_U_11
_atom_site_aniso_U_22
_atom_site_aniso_U_33
_atom_site_aniso_U_23
_atom_site_aniso_U_13
_atom_site_aniso_U_12
K1 0.068(4) 0.068(4) 0.060(3) 0.003(3) 0.020(3) 0.005(3)
Cu1 0.027(2) 0.026(2) 0.034(2) 0.000 0.0043(18) 0.000
Cu2 0.041(3) 0.038(3) 0.057(3) 0.000 0.015(2) 0.000
Cu3 0.039(3) 0.035(3) 0.046(3) 0.000 0.011(2) 0.000
Cu4 0.047(3) 0.038(3) 0.064(3) 0.000 0.023(3) 0.000
Dy1 0.0261(8) 0.0237(8) 0.0150(7) 0.000 0.0066(6) 0.000
Dy2 0.0287(9) 0.0328(9) 0.0150(7) 0.000 -0.0002(6) 0.000
Si1 0.024(4) 0.010(4) 0.009(4) 0.000 0.007(3) 0.000
Si2 0.018(4) 0.017(4) 0.015(4) 0.000 0.001(3) 0.000
W1 0.0433(6) 0.0168(5) 0.0305(5) 0.0010(4) 0.0159(5) -0.0035(5)
W2 0.0253(5) 0.0182(5) 0.0173(4) 0.0008(3) 0.0059(4) 0.0037(4)
W3 0.0244(5) 0.0387(6) 0.0168(5) 0.0063(4) 0.0034(4) 0.0130(4)
W4 0.0222(7) 0.0290(7) 0.0119(5) 0.000 0.0035(5) 0.000
W5 0.0274(5) 0.0335(6) 0.0172(5) 0.0003(4) 0.0070(4) 0.0102(4)
W6 0.0284(6) 0.0403(6) 0.0158(4) 0.0048(4) 0.0056(4) 0.0153(5)
W7 0.0357(6) 0.0180(5) 0.0253(5) 0.0041(4) 0.0132(4) 0.0089(4)
W8 0.0193(5) 0.0427(6) 0.0181(4) 0.0034(4) 0.0051(4) 0.0121(4)
W9 0.0263(5) 0.0500(7) 0.0168(5) 0.0055(4) 0.0029(4) 0.0201(5)
W10 0.0210(7) 0.0204(6) 0.0123(5) 0.000 0.0051(5) 0.000
W11 0.0202(5) 0.0172(4) 0.0184(4) 0.0003(3) 0.0077(4) 0.0036(4)
W12 0.0248(5) 0.0231(5) 0.0159(4) 0.0038(4) 0.0044(4) 0.0053(4)
N1 0.068(4) 0.068(4) 0.060(3) 0.003(3) 0.020(3) 0.005(3)
N2 0.068(4) 0.068(4) 0.060(3) 0.003(3) 0.020(3) 0.005(3)
N3 0.068(4) 0.068(4) 0.060(3) 0.003(3) 0.020(3) 0.005(3)
N4 0.068(4) 0.068(4) 0.060(3) 0.003(3) 0.020(3) 0.005(3)
N5 0.043(15) 0.017(11) 0.065(16) 0.008(11) 0.016(12) 0.001(10)
N6 0.068(4) 0.068(4) 0.060(3) 0.003(3) 0.020(3) 0.005(3)
N7 0.068(4) 0.068(4) 0.060(3) 0.003(3) 0.020(3) 0.005(3)
N8 0.091(13) 0.084(13) 0.078(12) 0.008(9) 0.020(9) 0.004(9)
C1 0.098(16) 0.083(15) 0.083(15) -0.003(9) 0.022(10) 0.004(10)
C3 0.17(4) 0.024(15) 0.052(19) 0.005(14) 0.04(2) -0.01(2)
C5 0.068(4) 0.068(4) 0.060(3) 0.003(3) 0.020(3) 0.005(3)
C6 0.068(4) 0.068(4) 0.060(3) 0.003(3) 0.020(3) 0.005(3)
C7 0.068(4) 0.068(4) 0.060(3) 0.003(3) 0.020(3) 0.005(3)
O1 0.022(12) 0.024(12) 0.016(11) 0.000 0.007(9) 0.000
O1W 0.056(13) 0.042(11) 0.025(9) 0.010(7) 0.028(9) 0.034(9)
O2 0.033(10) 0.021(9) 0.032(9) -0.010(7) 0.009(7) 0.015(7)
O2W 0.086(18) 0.062(15) 0.047(13) 0.016(10) 0.001(12) 0.049(13)
O3 0.020(9) 0.019(8) 0.036(9) 0.003(7) -0.004(7) -0.003(7)
O3W 0.14(3) 0.27(4) 0.12(2) 0.000 0.07(2) 0.000
O4 0.068(4) 0.068(4) 0.060(3) 0.003(3) 0.020(3) 0.005(3)
O4W 0.14(3) 0.27(4) 0.12(2) 0.000 0.07(2) 0.000
O5 0.016(11) 0.012(10) 0.011(10) 0.000 -0.006(8) 0.000
O6W 0.068(4) 0.068(4) 0.060(3) 0.003(3) 0.020(3) 0.005(3)
O6 0.019(11) 0.012(10) 0.019(11) 0.000 0.007(9) 0.000
O7 0.035(10) 0.021(9) 0.036(9) -0.013(7) 0.006(8) 0.009(8)
O7W 0.05(3) 0.27(7) 0.13(4) 0.000 -0.01(3) 0.000
O8 0.024(10) 0.100(17) 0.016(9) 0.018(10) 0.003(7) 0.003(10)
O9 0.033(10) 0.019(8) 0.018(8) 0.005(6) 0.013(7) 0.002(7)
O8W 0.07(3) 0.26(7) 0.09(3) 0.000 0.04(2) 0.000
O10 0.013(11) 0.023(12) 0.018(11) 0.000 -0.001(9) 0.000
O11 0.038(14) 0.004(10) 0.032(12) 0.000 0.022(11) 0.000
O9W 0.05(2) 0.07(2) 0.07(2) 0.000 0.027(17) 0.000
O12 0.019(8) 0.016(8) 0.017(7) 0.003(6) -0.001(6) 0.006(6)
O10W 0.14(3) 0.044(15) 0.11(2) 0.034(14) 0.07(2) 0.028(16)
O13 0.052(12) 0.043(11) 0.021(9) -0.020(8) 0.012(8) -0.020(9)
O11W 0.088(11) 0.100(11) 0.079(11) 0.024(9) 0.012(8) 0.026(9)
O14 0.055(13) 0.021(9) 0.055(11) -0.010(9) 0.031(10) -0.001(9)
O12W 0.17(4) 0.23(5) 0.07(2) -0.02(2) -0.01(2) 0.09(4)
O15 0.029(9) 0.026(9) 0.014(7) -0.001(6) 0.013(7) 0.003(7)
O16 0.034(9) 0.023(8) 0.009(7) 0.006(6) 0.006(6) 0.005(7)
O18 0.007(11) 0.039(14) 0.037(13) 0.000 0.007(10) 0.000
O19 0.034(11) 0.077(15) 0.028(10) -0.010(10) 0.001(8) 0.028(11)
O20 0.008(11) 0.039(14) 0.033(13) 0.000 -0.001(9) 0.000
O21 0.033(10) 0.057(12) 0.013(8) 0.009(7) -0.001(7) -0.012(9)
O22 0.023(9) 0.040(9) 0.016(8) 0.000 0.005(7) 0.000
O23 0.035(8) 0.040(8) 0.014(6) -0.002(6) 0.005(6) 0.011(6)
O24 0.019(14) 0.056(18) 0.039(15) 0.000 0.010(11) 0.000
O25 0.012(9) 0.066(13) 0.035(10) 0.015(9) 0.013(7) 0.008(8)
O26 0.031(10) 0.024(9) 0.043(10) 0.001(8) 0.006(8) 0.002(8)
O27 0.029(10) 0.038(10) 0.021(8) 0.011(7) 0.001(7) 0.020(8)
O28 0.061(13) 0.026(9) 0.025(8) 0.010(7) 0.019(9) 0.019(9)
O30 0.060(14) 0.034(11) 0.036(10) -0.002(8) 0.014(10) 0.007(10)
O31 0.011(7) 0.012(8) 0.032(9) -0.013(6) 0.011(6) -0.008(6)
O32 0.042(11) 0.029(9) 0.014(7) -0.007(7) 0.008(7) 0.013(8)
O33 0.026(9) 0.031(9) 0.020(8) 0.003(7) 0.015(7) 0.005(7)
O34 0.049(13) 0.089(16) 0.022(9) 0.008(10) 0.018(9) 0.031(12)
O35 0.042(10) 0.009(8) 0.023(8) 0.001(6) 0.017(7) 0.012(7)
O36 0.030(9) 0.037(9) 0.015(8) 0.000 0.004(7) 0.000
O37 0.038(11) 0.024(9) 0.049(11) 0.012(8) 0.022(9) 0.013(8)
O39 0.048(12) 0.043(11) 0.026(9) 0.001(8) 0.018(8) 0.014(9)
O40 0.044(13) 0.085(17) 0.042(11) 0.013(11) 0.022(10) 0.025(12)
O41 0.034(14) 0.007(10) 0.024(12) 0.000 0.008(10) 0.000
O43 0.027(9) 0.040(11) 0.018(8) -0.016(7) 0.000(7) -0.001(8)
O44 0.029(10) 0.030(9) 0.029(9) -0.009(7) 0.019(7) 0.004(7)
O45 0.018(12) 0.031(13) 0.015(11) 0.000 -0.002(9) 0.000
O46 0.034(10) 0.040(10) 0.027(9) 0.016(8) 0.005(8) 0.022(8)
O47 0.043(16) 0.052(17) 0.015(11) 0.000 0.008(11) 0.000
O15W 0.24(9) 0.03(3) 0.09(4) 0.03(2) -0.07(5) -0.02(4)
O14W 0.068(4) 0.068(4) 0.060(3) 0.003(3) 0.020(3) 0.005(3)
C4 0.068(4) 0.068(4) 0.060(3) 0.003(3) 0.020(3) 0.005(3)
O17 0.049(8) 0.031(7) 0.014(6) -0.009(6) 0.014(6) 0.007(7)
O29 0.021(6) 0.017(6) 0.003(5) -0.003(5) 0.001(5) 0.004(5)
O38 0.020(8) 0.027(8) 0.012(8) 0.000 0.001(7) 0.000
O48 0.11(3) 0.11(3) 0.10(3) 0.000 0.019(11) 0.000
C2 0.16(3) 0.15(3) 0.15(2) -0.011(10) 0.036(11) -0.006(10)
C8 0.068(4) 0.068(4) 0.060(3) 0.003(3) 0.020(3) 0.005(3)

loop_
_atom_type_symbol
_atom_type_description
_atom_type_scat_dispersion_real
_atom_type_scat_dispersion_imag
_atom_type_scat_source
C C 0.0033 0.0016 'International Tables Vol C Tables 4.2.6.8 and 6.1.1.4'
H H 0.0000 0.0000 'International Tables Vol C Tables 4.2.6.8 and 6.1.1.4'
N N 0.0061 0.0033 'International Tables Vol C Tables 4.2.6.8 and 6.1.1.4'
O O 0.0106 0.0060 'International Tables Vol C Tables 4.2.6.8 and 6.1.1.4'
Si Si 0.0817 0.0704 'International Tables Vol C Tables 4.2.6.8 and 6.1.1.4'
Cu Cu 0.3201 1.2651 'International Tables Vol C Tables 4.2.6.8 and 6.1.1.4'
W W -0.8490 6.8722 'International Tables Vol C Tables 4.2.6.8 and 6.1.1.4'
Dy Dy -0.1892 4.4098 'International Tables Vol C Tables 4.2.6.8 and 6.1.1.4'
K K 0.2009 0.2494 'International Tables Vol C Tables 4.2.6.8 and 6.1.1.4'

loop_
_geom_angle_atom_site_label_1
_geom_angle_atom_site_label_2
_geom_angle_atom_site_label_3
_geom_angle
_geom_angle_site_symmetry_1
_geom_angle_site_symmetry_3
O4W K1 O6W 84.7(15) . .
O4W K1 O14W 89.2(15) . .
O6W K1 O14W 173.7(10) . .
O4W K1 O39 89.9(12) . .
O6W K1 O39 94.4(8) . .
O14W K1 O39 87.0(8) . .
O4W K1 O48 165(3) . .
O6W K1 O48 110(2) . .
O14W K1 O48 76(2) . .
O39 K1 O48 91(2) . .
O4W K1 O46 91.0(12) . 1_556
O6W K1 O46 80.7(7) . 1_556
O14W K1 O46 98.0(8) . 1_556
O39 K1 O46 175.0(7) . 1_556
O48 K1 O46 89.8(19) . 1_556
O4W K1 W5 102.9(12) . .
O6W K1 W5 81.7(7) . .
O14W K1 W5 101.1(7) . .
O39 K1 W5 19.2(4) . .
O48 K1 W5 81(2) . .
O46 K1 W5 156.4(4) 1_556 .
O4W K1 W12 110.5(12) . 1_556
O6W K1 W12 74.0(6) . 1_556
O14W K1 W12 107.0(7) . 1_556
O39 K1 W12 154.9(5) . 1_556
O48 K1 W12 73.4(18) . 1_556
O46 K1 W12 21.8(3) 1_556 1_556
W5 K1 W12 136.0(2) . 1_556
N6 Cu1 N6 88.0(17) . 2_565
N6 Cu1 N5 171.9(11) . 2_565
N6 Cu1 N5 94.9(11) 2_565 2_565
N6 Cu1 N5 94.9(11) . .
N6 Cu1 N5 171.9(11) 2_565 .
N5 Cu1 N5 81.3(13) 2_565 .
N2 Cu2 N2 83.9(16) . 2_565
N2 Cu2 N1 94.7(12) . .
N2 Cu2 N1 176.6(13) 2_565 .
N2 Cu2 N1 176.6(13) . 2_565
N2 Cu2 N1 94.7(12) 2_565 2_565
N1 Cu2 N1 86.5(16) . 2_565
N8 Cu3 N8 81.4(19) 2_565 .
N8 Cu3 N7 175.0(15) 2_565 .
N8 Cu3 N7 98.1(12) . .
N8 Cu3 N7 98.1(12) 2_565 2_565
N8 Cu3 N7 175.0(15) . 2_565
N7 Cu3 N7 82.0(16) . 2_565
N8 Cu3 O8W 93.8(13) 2_565 .
N8 Cu3 O8W 93.8(13) . .
N7 Cu3 O8W 91.2(12) . .
N7 Cu3 O8W 91.2(12) 2_565 .
N3 Cu4 N3 90.2(17) 2_565 .
N3 Cu4 N4 175.7(12) 2_565 .
N3 Cu4 N4 93.0(12) . .
N3 Cu4 N4 93.0(12) 2_565 2_565
N3 Cu4 N4 175.7(13) . 2_565
N4 Cu4 N4 83.6(17) . 2_565
O9 Dy1 O9 83.4(8) 2_565 .
O9 Dy1 O7 131.2(6) 2_565 2_565
O9 Dy1 O7 81.7(6) . 2_565
O9 Dy1 O7 81.7(6) 2_565 .
O9 Dy1 O7 131.2(6) . .
O7 Dy1 O7 74.2(9) 2_565 .
O9 Dy1 O1W 150.0(6) 2_565 2_565
O9 Dy1 O1W 89.6(6) . 2_565
O7 Dy1 O1W 75.9(6) 2_565 2_565
O7 Dy1 O1W 123.2(6) . 2_565
O9 Dy1 O1W 89.6(6) 2_565 .
O9 Dy1 O1W 150.0(6) . .
O7 Dy1 O1W 123.2(6) 2_565 .
O7 Dy1 O1W 75.9(6) . .
O1W Dy1 O1W 82.0(9) 2_565 .
O9 Dy1 O6 78.5(5) 2_565 .
O9 Dy1 O6 78.5(5) . .
O7 Dy1 O6 141.7(5) 2_565 .
O7 Dy1 O6 141.7(5) . .
O1W Dy1 O6 71.5(5) 2_565 .
O1W Dy1 O6 71.5(5) . .
O44 Dy2 O44 77.9(8) 2_565 .
O44 Dy2 O26 127.0(6) 2_565 2_565
O44 Dy2 O26 81.6(6) . 2_565
O44 Dy2 O26 81.6(6) 2_565 .
O44 Dy2 O26 127.0(6) . .
O26 Dy2 O26 73.0(8) 2_565 .
O44 Dy2 O2W 84.5(8) 2_565 .
O44 Dy2 O2W 148.1(7) . .
O26 Dy2 O2W 129.9(7) 2_565 .
O26 Dy2 O2W 75.3(6) . .
O44 Dy2 O2W 148.1(7) 2_565 2_565
O44 Dy2 O2W 84.5(8) . 2_565
O26 Dy2 O2W 75.3(6) 2_565 2_565
O26 Dy2 O2W 129.9(7) . 2_565
O2W Dy2 O2W 97.4(13) . 2_565
O44 Dy2 O38 79.6(6) 2_565 1_554
O44 Dy2 O38 79.6(6) . 1_554
O26 Dy2 O38 142.8(4) 2_565 1_554
O26 Dy2 O38 142.8(4) . 1_554
O2W Dy2 O38 71.2(6) . 1_554
O2W Dy2 O38 71.2(6) 2_565 1_554
O44 Dy2 O3W 141.0(4) 2_565 .
O44 Dy2 O3W 141.0(4) . .
O26 Dy2 O3W 74.8(11) 2_565 .
O26 Dy2 O3W 74.8(11) . .
O2W Dy2 O3W 59.9(9) . .
O2W Dy2 O3W 59.9(9) 2_565 .
O38 Dy2 O3W 101.2(14) 1_554 .
O11 Si1 O12 108.6(7) . .
O11 Si1 O12 108.6(7) . 2_565
O12 Si1 O12 108.7(12) . 2_565
O11 Si1 O10 106.8(12) . .
O12 Si1 O10 112.0(7) . .
O12 Si1 O10 112.0(7) 2_565 .
O31 Si2 O31 109.2(11) . 2_565
O31 Si2 O41 112.6(7) . .
O31 Si2 O41 112.6(7) 2_565 .
O31 Si2 O5 107.5(7) . .
O31 Si2 O5 107.5(7) 2_565 .
O41 Si2 O5 107.2(11) . .
O14 W1 O17 101.2(8) . 2_565
O14 W1 O13 96.6(9) . .
O17 W1 O13 89.2(7) 2_565 .
O14 W1 O35 100.1(8) . .
O17 W1 O35 158.7(7) 2_565 .
O13 W1 O35 90.0(7) . .
O14 W1 O32 100.2(8) . .
O17 W1 O32 89.1(7) 2_565 .
O13 W1 O32 163.1(8) . .
O35 W1 O32 85.5(7) . .
O14 W1 O12 171.1(8) . .
O17 W1 O12 75.5(6) 2_565 .
O13 W1 O12 75.2(7) . .
O35 W1 O12 83.6(6) . .
O32 W1 O12 88.1(6) . .
O37 W2 O9 103.0(8) . .
O37 W2 O35 100.9(7) . .
O9 W2 O35 93.2(7) . .
O37 W2 O36 96.5(8) . .
O9 W2 O36 95.7(8) . .
O35 W2 O36 158.2(7) . .
O37 W2 O21 89.6(8) . .
O9 W2 O21 167.4(8) . .
O35 W2 O21 83.3(7) . .
O36 W2 O21 83.7(8) . .
O37 W2 O10 168.9(8) . .
O9 W2 O10 84.6(7) . .
O35 W2 O10 86.6(6) . .
O36 W2 O10 74.5(7) . .
O21 W2 O10 83.1(7) . .
O19 W3 O21 101.9(8) . .
O19 W3 O32 99.3(9) . .
O21 W3 O32 88.2(7) . .
O19 W3 O20 100.8(9) . .
O21 W3 O20 89.9(9) . .
O32 W3 O20 159.8(7) . .
O19 W3 O15 100.4(7) . .
O21 W3 O15 157.7(7) . .
O32 W3 O15 88.6(7) . .
O20 W3 O15 85.6(8) . .
O19 W3 O11 171.5(8) . .
O21 W3 O11 85.1(8) . .
O32 W3 O11 85.7(6) . .
O20 W3 O11 74.1(7) . .
O15 W3 O11 72.7(7) . .
O38 W4 O16 101.6(7) . .
O38 W4 O16 101.6(7) . 2_565
O16 W4 O16 87.3(9) . 2_565
O38 W4 O15 97.0(7) . .
O16 W4 O15 90.3(7) . .
O16 W4 O15 161.3(6) 2_565 .
O38 W4 O15 97.0(7) . 2_565
O16 W4 O15 161.3(6) . 2_565
O16 W4 O15 90.3(7) 2_565 2_565
O15 W4 O15 86.1(10) . 2_565
O38 W4 O11 168.8(9) . .
O16 W4 O11 86.4(6) . .
O16 W4 O11 86.4(6) 2_565 .
O15 W4 O11 74.9(6) . .
O15 W4 O11 74.9(6) 2_565 .
O39 W5 O8 104.7(8) . .
O39 W5 O18 103.2(9) . .
O8 W5 O18 90.9(10) . .
O39 W5 O16 99.5(7) . 2_565
O8 W5 O16 155.8(8) . 2_565
O18 W5 O16 83.6(7) . 2_565
O39 W5 O17 101.2(8) . .
O8 W5 O17 89.6(8) . .
O18 W5 O17 154.5(8) . .
O16 W5 O17 85.6(7) 2_565 .
O39 W5 O12 172.1(7) . 2_565
O8 W5 O12 72.5(7) . 2_565
O18 W5 O12 84.3(8) . 2_565
O16 W5 O12 83.5(6) 2_565 2_565
O17 W5 O12 71.6(6) . 2_565
O39 W5 K1 29.3(6) . .
O8 W5 K1 134.0(6) . .
O18 W5 K1 98.4(7) . .
O16 W5 K1 70.2(5) 2_565 .
O17 W5 K1 99.5(4) . .
O12 W5 K1 153.0(3) 2_565 .
O40 W6 O7 101.7(8) . .
O40 W6 O47 104.4(11) . .
O7 W6 O47 92.2(9) . .
O40 W6 O13 98.8(10) . 2_565
O7 W6 O13 91.8(7) . 2_565
O47 W6 O13 155.2(8) . 2_565
O40 W6 O8 97.4(8) . .
O7 W6 O8 160.8(7) . .
O47 W6 O8 84.6(9) . .
O13 W6 O8 83.6(8) 2_565 .
O40 W6 O12 165.7(8) . 2_565
O7 W6 O12 89.9(7) . 2_565
O47 W6 O12 83.1(8) . 2_565
O13 W6 O12 72.4(5) 2_565 2_565
O8 W6 O12 70.9(6) . 2_565
O28 W7 O43 103.5(8) . .
O28 W7 O29 100.1(8) . .
O43 W7 O29 89.6(6) . .
O28 W7 O27 98.2(8) . .
O43 W7 O27 90.9(7) . .
O29 W7 O27 161.1(7) . .
O28 W7 O30 98.3(8) . .
O43 W7 O30 158.2(8) . .
O29 W7 O30 87.1(7) . .
O27 W7 O30 85.5(7) . .
O28 W7 O31 169.1(8) . .
O43 W7 O31 85.4(6) . .
O29 W7 O31 86.1(6) . .
O27 W7 O31 75.2(6) . .
O30 W7 O31 72.9(7) . .
O26 W8 O25 103.5(8) . .
O26 W8 O24 93.0(9) . .
O25 W8 O24 97.5(10) . .
O26 W8 O27 93.9(7) . .
O25 W8 O27 99.6(8) . .
O24 W8 O27 159.5(9) . .
O26 W8 O23 161.2(8) . .
O25 W8 O23 95.2(7) . .
O24 W8 O23 83.8(8) . .
O27 W8 O23 83.5(7) . .
O26 W8 O31 90.7(7) . .
O25 W8 O31 164.8(6) . .
O24 W8 O31 87.1(8) . .
O27 W8 O31 73.5(6) . .
O23 W8 O31 70.7(6) . .
O34 W9 O23 101.1(8) . .
O34 W9 O30 101.2(10) . .
O23 W9 O30 90.7(8) . .
O34 W9 O22 99.7(10) . .
O23 W9 O22 89.1(8) . .
O30 W9 O22 158.7(8) . .
O34 W9 O33 99.5(8) . .
O23 W9 O33 159.2(6) . .
O30 W9 O33 88.0(8) . .
O22 W9 O33 84.7(8) . .
O34 W9 O31 174.0(8) . .
O23 W9 O31 74.7(6) . .
O30 W9 O31 74.9(7) . .
O22 W9 O31 84.6(7) . .
O33 W9 O31 84.9(6) . .
O6 W10 O33 101.7(7) . 2_565
O6 W10 O33 101.7(7) . .
O33 W10 O33 87.5(10) 2_565 .
O6 W10 O4 98.8(9) . 2_565
O33 W10 O4 159.5(8) 2_565 2_565
O33 W10 O4 87.8(9) . 2_565
O6 W10 O4 98.8(9) . .
O33 W10 O4 87.8(9) 2_565 .
O33 W10 O4 159.5(8) . .
O4 W10 O4 89.6(15) 2_565 .
O6 W10 O5 168.3(9) . .
O33 W10 O5 86.7(6) 2_565 .
O33 W10 O5 86.7(6) . .
O4 W10 O5 73.2(8) 2_565 .
O4 W10 O5 73.2(8) . .
O2 W11 O3 103.3(7) . .
O2 W11 O1 99.7(8) . .
O3 W11 O1 92.7(8) . .
O2 W11 O4 99.8(9) . .
O3 W11 O4 156.6(9) . .
O1 W11 O4 86.8(9) . .
O2 W11 O29 100.9(7) . 2_565
O3 W11 O29 87.0(6) . 2_565
O1 W11 O29 158.9(7) . 2_565
O4 W11 O29 85.3(8) . 2_565
O2 W11 O5 169.9(7) . .
O3 W11 O5 84.8(7) . .
O1 W11 O5 73.7(7) . .
O4 W11 O5 72.5(9) . .
O29 W11 O5 85.3(6) 2_565 .
O46 W12 O44 101.3(8) . .
O46 W12 O45 99.1(8) . .
O44 W12 O45 93.5(8) . .
O46 W12 O43 101.7(8) . 2_565
O44 W12 O43 92.9(7) . 2_565
O45 W12 O43 156.6(7) . 2_565
O46 W12 O3 95.1(7) . .
O44 W12 O3 163.3(7) . .
O45 W12 O3 86.7(7) . .
O43 W12 O3 80.7(6) 2_565 .
O46 W12 O41 171.8(8) . .
O44 W12 O41 83.2(8) . .
O45 W12 O41 73.7(6) . .
O43 W12 O41 84.7(6) 2_565 .
O3 W12 O41 80.8(7) . .
O46 W12 K1 42.1(6) . 1_554
O44 W12 K1 64.8(5) . 1_554
O45 W12 K1 81.3(5) . 1_554
O43 W12 K1 121.7(4) 2_565 1_554
O3 W12 K1 131.6(4) . 1_554
O41 W12 K1 137.8(5) . 1_554
C6 N1 Cu2 112(2) . .
C4 N2 Cu2 115(2) . .
C8 N3 Cu4 111(2) . .
C7 N4 Cu4 106(2) . .
C1 N5 Cu1 112(2) . .
C2 N6 Cu1 112(3) . .
C5 N7 Cu3 110(2) . .
C3 N8 Cu3 112(2) . .
C1 C1 N5 117.8(18) 2_565 .
C3 C3 N8 117.4(17) 2_565 .
C5 C5 N7 119.2(18) 2_565 .
N1 C6 C6 114.7(17) . 2_565
C7 C7 N4 121(2) 2_565 .
W11 O1 W11 121.2(12) 2_565 .
W11 O3 W12 154.9(9) . .
W10 O4 W11 121.6(13) . .
Si2 O5 W10 124.4(10) . .
Si2 O5 W11 123.4(6) . 2_565
W10 O5 W11 92.6(6) . 2_565
Si2 O5 W11 123.4(6) . .
W10 O5 W11 92.6(6) . .
W11 O5 W11 91.2(7) 2_565 .
W10 O6 Dy1 147.0(11) . .
W6 O7 Dy1 156.9(10) . .
W5 O8 W6 125.0(10) . .
W2 O9 Dy1 127.5(8) . .
Si1 O10 W2 126.8(6) . 2_565
Si1 O10 W2 126.8(6) . .
W2 O10 W2 95.0(8) 2_565 .
Si1 O11 W4 126.0(13) . .
Si1 O11 W3 124.3(7) . 2_565
W4 O11 W3 91.0(6) . 2_565
Si1 O11 W3 124.3(7) . .
W4 O11 W3 91.0(6) . .
W3 O11 W3 89.6(8) 2_565 .
Si1 O12 W1 124.3(8) . .
Si1 O12 W6 123.3(8) . 2_565
W1 O12 W6 92.5(5) . 2_565
Si1 O12 W5 125.5(8) . 2_565
W1 O12 W5 89.9(5) . 2_565
W6 O12 W5 91.6(5) 2_565 2_565
W1 O13 W6 119.9(8) . 2_565
W4 O15 W3 121.4(7) . .
W4 O16 W5 149.9(8) . 2_565
W5 O18 W5 155.8(12) 2_565 .
W3 O20 W3 122.1(11) . 2_565
W3 O21 W2 149.3(10) . .
W9 O22 W9 153.9(13) . 2_565
W9 O23 W8 122.0(9) . .
W8 O24 W8 139.8(13) . 2_565
W8 O26 Dy2 158.3(9) . .
W7 O27 W8 119.1(8) . .
W9 O30 W7 120.3(9) . .
Si2 O31 W7 123.8(8) . .
Si2 O31 W9 126.7(8) . .
W7 O31 W9 91.9(5) . .
Si2 O31 W8 120.7(9) . .
W7 O31 W8 91.7(5) . .
W9 O31 W8 92.6(5) . .
W3 O32 W1 148.0(9) . .
W10 O33 W9 149.1(9) . .
W2 O35 W1 153.8(8) . .
W2 O36 W2 114.3(12) . 2_565
W5 O39 K1 131.5(9) . .
Si2 O41 W12 127.6(6) . 2_565
Si2 O41 W12 127.6(6) . .
W12 O41 W12 92.8(8) 2_565 .
W7 O43 W12 152.9(9) . 2_565
W12 O44 Dy2 131.3(9) . .
W12 O45 W12 118.3(11) . 2_565
W12 O46 K1 116.2(8) . 1_554
W6 O47 W6 145.3(15) 2_565 .
N2 C4 C4 112.6(18) . 2_565
W1 O17 W5 122.8(8) 2_565 .
W7 O29 W11 146.2(7) . 2_565
W4 O38 Dy2 148.8(12) . 1_556
K1 O48 K1 172(4) 2_565 .
N6 C2 C2 114(3) . 2_565
N3 C8 C8 112.2(16) . 2_565

loop_
_geom_bond_atom_site_label_1
_geom_bond_atom_site_label_2
_geom_bond_distance
_geom_bond_site_symmetry_2
K1 O4W 1.92(5) .
K1 O6W 2.06(3) .
K1 O14W 2.08(3) .
K1 O39 2.528(17) .
K1 O48 2.572(10) .
K1 O46 3.032(17) 1_556
K1 W5 3.871(8) .
K1 W12 4.063(8) 1_556
Cu1 N6 1.96(3) .
Cu1 N6 1.96(3) 2_565
Cu1 N5 2.00(2) 2_565
Cu1 N5 2.00(2) .
Cu2 N2 1.98(3) .
Cu2 N2 1.98(3) 2_565
Cu2 N1 2.01(3) .
Cu2 N1 2.01(3) 2_565
Cu3 N8 2.02(3) 2_565
Cu3 N8 2.02(3) .
Cu3 N7 2.04(3) .
Cu3 N7 2.04(3) 2_565
Cu3 O8W 2.43(4) .
Cu4 N3 1.92(3) 2_565
Cu4 N3 1.92(3) .
Cu4 N4 1.97(3) .
Cu4 N4 1.97(3) 2_565
Dy1 O9 2.253(15) 2_565
Dy1 O9 2.253(15) .
Dy1 O7 2.276(16) 2_565
Dy1 O7 2.276(16) .
Dy1 O1W 2.360(15) 2_565
Dy1 O1W 2.360(15) .
Dy1 O6 2.48(2) .
Dy2 O44 2.291(16) 2_565
Dy2 O44 2.291(16) .
Dy2 O26 2.299(16) 2_565
Dy2 O26 2.299(17) .
Dy2 O2W 2.35(2) .
Dy2 O2W 2.35(2) 2_565
Dy2 O38 2.411(19) 1_554
Dy2 O3W 2.54(6) .
Si1 O11 1.61(2) .
Si1 O12 1.614(16) .
Si1 O12 1.614(16) 2_565
Si1 O10 1.66(2) .
Si2 O31 1.634(16) .
Si2 O31 1.634(16) 2_565
Si2 O41 1.64(2) .
Si2 O5 1.65(2) .
W1 O14 1.709(17) .
W1 O17 1.850(17) 2_565
W1 O13 1.870(17) .
W1 O35 1.932(16) .
W1 O32 1.935(16) .
W1 O12 2.331(14) .
W2 O37 1.745(16) .
W2 O9 1.808(14) .
W2 O35 1.897(16) .
W2 O36 1.970(13) .
W2 O21 2.031(15) .
W2 O10 2.246(15) .
W3 O19 1.704(18) .
W3 O21 1.864(16) .
W3 O32 1.894(17) .
W3 O20 1.922(10) .
W3 O15 1.945(14) .
W3 O11 2.387(16) .
W4 O38 1.710(19) .
W4 O16 1.877(16) .
W4 O16 1.877(16) 2_565
W4 O15 1.906(15) .
W4 O15 1.906(15) 2_565
W4 O11 2.32(2) .
W5 O39 1.702(17) .
W5 O8 1.811(15) .
W5 O18 1.900(4) .
W5 O16 1.965(15) 2_565
W5 O17 1.967(18) .
W5 O12 2.413(16) 2_565
W6 O40 1.700(19) .
W6 O7 1.788(18) .
W6 O47 1.896(8) .
W6 O13 2.02(2) 2_565
W6 O8 2.026(18) .
W6 O12 2.338(14) 2_565
W7 O28 1.683(17) .
W7 O43 1.850(15) .
W7 O29 1.886(14) .
W7 O27 1.945(17) .
W7 O30 1.998(18) .
W7 O31 2.315(14) .
W8 O26 1.727(17) .
W8 O25 1.757(16) .
W8 O24 1.927(8) .
W8 O27 1.960(18) .
W8 O23 2.039(15) .
W8 O31 2.374(15) .
W9 O34 1.683(17) .
W9 O23 1.851(17) .
W9 O30 1.855(19) .
W9 O22 1.911(5) .
W9 O33 1.923(16) .
W9 O31 2.335(15) .
W10 O6 1.690(19) .
W10 O33 1.914(16) 2_565
W10 O33 1.914(16) .
W10 O4 1.92(2) 2_565
W10 O4 1.92(2) .
W10 O5 2.331(18) .
W11 O2 1.704(15) .
W11 O3 1.800(17) .
W11 O1 1.917(11) .
W11 O4 1.95(2) .
W11 O29 1.958(14) 2_565
W11 O5 2.338(15) .
W12 O46 1.680(15) .
W12 O44 1.793(16) .
W12 O45 1.920(11) .
W12 O43 1.983(17) 2_565
W12 O3 2.067(18) .
W12 O41 2.276(15) .
W12 K1 4.063(8) 1_554
N1 C6 1.49(4) .
N2 C4 1.45(4) .
N3 C8 1.51(4) .
N4 C7 1.30(4) .
N5 C1 1.38(4) .
N6 C2 1.34(6) .
N7 C5 1.40(4) .
N8 C3 1.44(4) .
C1 C1 1.32(7) 2_565
C3 C3 1.30(6) 2_565
C5 C5 1.31(6) 2_565
C6 C6 1.52(6) 2_565
C7 C7 1.26(6) 2_565
O1 W11 1.917(11) 2_565
O5 W11 2.338(15) 2_565
O10 W2 2.246(15) 2_565
O11 W3 2.387(16) 2_565
O12 W6 2.338(14) 2_565
O12 W5 2.413(16) 2_565
O13 W6 2.02(2) 2_565
O16 W5 1.965(15) 2_565
O18 W5 1.900(4) 2_565
O20 W3 1.922(10) 2_565
O22 W9 1.911(5) 2_565
O24 W8 1.927(8) 2_565
O36 W2 1.970(13) 2_565
O41 W12 2.276(15) 2_565
O43 W12 1.983(17) 2_565
O45 W12 1.920(11) 2_565
O46 K1 3.032(17) 1_554
O47 W6 1.896(8) 2_565
C4 C4 1.54(7) 2_565
O17 W1 1.850(17) 2_565
O29 W11 1.958(14) 2_565
O38 Dy2 2.411(19) 1_556
O48 K1 2.572(10) 2_565
C2 C2 1.64(10) 2_565
C8 C8 1.57(6) 2_565

loop_
_platon_squeeze_void_nr
_platon_squeeze_void_average_x
_platon_squeeze_void_average_y
_platon_squeeze_void_average_z
_platon_squeeze_void_volume
_platon_squeeze_void_count_electrons
_platon_squeeze_void_content
1 0.498 0.000 0.126 100 78 ' '
2 0.585 0.000 0.514 214 134 ' '
3 0.557 0.000 0.058 3 3 ' '
4 0.659 0.000 0.731 16 12 ' '
5 0.185 0.236 0.050 7 4 ' '
6 0.685 0.264 0.050 7 4 ' '
7 -0.002 0.500 0.126 100 78 ' '
8 0.085 0.500 0.514 214 134 ' '
9 0.159 0.500 0.731 16 12 ' '
10 0.057 0.500 0.058 3 3 ' '
11 0.685 0.736 0.050 7 4 ' '
12 0.185 0.764 0.050 7 4 ' '
